data_7151092
loop_
_publ_author_name
'Cockroft, Scott L.'
'Perkins, Julie'
'Zonta, Cristiano'
'Adams, Harry'
'Spey, Sharon E.'
'Low, Caroline M. R.'
'Vinter, Jeremy G.'
'Lawson, Kevin R.'
'Urch, Christopher J.'
'Hunter, Christopher A.'

_publ_section_title
;
 Substituent effects on aromatic stacking interactions.
;
_journal_issue 7
_journal_name_full 'Organic &amp; biomolecular chemistry'
_journal_page_first 1062
_journal_page_last 1080
_journal_paper_doi 10.1039/b617576g
_journal_volume 5
_journal_year 2007
_chemical_formula_sum 'C20 H12 F4 N2 O2'
_chemical_formula_weight 388.32
_chemical_name_systematic
;
?
;
_space_group_IT_number 15
_symmetry_cell_setting monoclinic
_symmetry_space_group_name_Hall '-C 2yc'
_symmetry_space_group_name_H-M 'C 1 2/c 1'
_atom_sites_solution_hydrogens geom
_atom_sites_solution_primary direct
_atom_sites_solution_secondary difmap
_audit_creation_method SHELXL-97
_cell_angle_alpha 90.00
_cell_angle_beta 95.503(11)
_cell_angle_gamma 90.00
_cell_formula_units_Z 8
_cell_length_a 11.261(4)
_cell_length_b 9.225(4)
_cell_length_c 32.382(11)
_cell_measurement_reflns_used 150
_cell_measurement_temperature 100(2)
_cell_measurement_theta_max 25.53
_cell_measurement_theta_min 3.33
_cell_volume 3348(2)
_computing_structure_refinement 'SHELXL-97 (Sheldrick, 1997)'
_computing_structure_solution 'SHELXS-97 (Sheldrick, 1990)'
_diffrn_ambient_temperature 100(2)
_diffrn_measured_fraction_theta_full 0.977
_diffrn_measured_fraction_theta_max 0.977
_diffrn_measurement_device_type 'bruker smart'
_diffrn_radiation_monochromator graphite
_diffrn_radiation_source 'fine-focus sealed tube'
_diffrn_radiation_type MoK\a
_diffrn_radiation_wavelength 0.71069
_diffrn_reflns_av_R_equivalents 0.0000
_diffrn_reflns_av_sigmaI/netI 0.0416
_diffrn_reflns_limit_h_max 13
_diffrn_reflns_limit_h_min 0
_diffrn_reflns_limit_k_max 11
_diffrn_reflns_limit_k_min 0
_diffrn_reflns_limit_l_max 39
_diffrn_reflns_limit_l_min -39
_diffrn_reflns_number 3053
_diffrn_reflns_theta_full 25.53
_diffrn_reflns_theta_max 25.53
_diffrn_reflns_theta_min 3.33
_exptl_absorpt_coefficient_mu 0.131
_exptl_absorpt_correction_T_max 0.9961
_exptl_absorpt_correction_T_min 0.9870
_exptl_absorpt_correction_type Semi-empirical
_exptl_absorpt_process_details sadabs
_exptl_crystal_colour colourless
_exptl_crystal_density_diffrn 1.541
_exptl_crystal_density_method 'not measured'
_exptl_crystal_description plate
_exptl_crystal_F_000 1584
_exptl_crystal_size_max 0.10
_exptl_crystal_size_mid 0.04
_exptl_crystal_size_min 0.03
_refine_diff_density_max 0.217
_refine_diff_density_min -0.235
_refine_diff_density_rms 0.050
_refine_ls_extinction_method none
_refine_ls_goodness_of_fit_ref 1.016
_refine_ls_hydrogen_treatment constr
_refine_ls_matrix_type full
_refine_ls_number_parameters 253
_refine_ls_number_reflns 3053
_refine_ls_number_restraints 0
_refine_ls_restrained_S_all 1.016
_refine_ls_R_factor_all 0.0668
_refine_ls_R_factor_gt 0.0461
_refine_ls_shift/su_max 0.000
_refine_ls_shift/su_mean 0.000
_refine_ls_structure_factor_coef Fsqd
_refine_ls_weighting_details 'calc w=1/[\s^2^(Fo^2^)+(0.0435P)^2^+5.9945P] where P=(Fo^2^+2Fc^2^)/3'
_refine_ls_weighting_scheme calc
_refine_ls_wR_factor_gt 0.1057
_refine_ls_wR_factor_ref 0.1202
_reflns_number_gt 2322
_reflns_number_total 3053
_reflns_threshold_expression >2sigma(I)
_cod_data_source_file b617576g.txt
_cod_data_source_block shelxl
_cod_depositor_comments
;
The following automatic conversions were performed:
'_symmetry_cell_setting' value 'Monoclinic' changed to 'monoclinic'
according to '/home/saulius/struct/CIF-dictionaries/cif_core.dic'
dictionary named 'cif_core.dic' version 2.4.1 from 2010-06-29.

Automatic conversion script
Id: cif_fix_enum 1527 2010-12-29 10:47:43Z saulius 
;
_cod_original_sg_symbol_H-M C2/c
_cod_database_code 7151092

loop_
_symmetry_equiv_pos_as_xyz
'x, y, z'
'-x, y, -z+1/2'
'x+1/2, y+1/2, z'
'-x+1/2, y+1/2, -z+1/2'
'-x, -y, -z'
'x, -y, z-1/2'
'-x+1/2, -y+1/2, -z'
'x+1/2, -y+1/2, z-1/2'

loop_
_atom_site_label
_atom_site_type_symbol
_atom_site_fract_x
_atom_site_fract_y
_atom_site_fract_z
_atom_site_U_iso_or_equiv
_atom_site_adp_type
_atom_site_occupancy
_atom_site_symmetry_multiplicity
_atom_site_calc_flag
_atom_site_refinement_flags
_atom_site_disorder_assembly
_atom_site_disorder_group
F1 F -0.03897(13) -0.09146(16) 0.41782(4) 0.0394(4) Uani 1 1 d . . .
F2 F 0.25030(13) 0.04244(15) 0.32967(4) 0.0381(4) Uani 1 1 d . . .
F3 F 0.12029(13) -0.23553(16) 0.62008(4) 0.0419(4) Uani 1 1 d . . .
F4 F 0.44943(13) 0.02487(16) 0.68085(4) 0.0410(4) Uani 1 1 d . . .
O1 O 0.19823(16) -0.17668(17) 0.44640(5) 0.0343(4) Uani 1 1 d . . .
O2 O 0.32384(15) 0.17258(17) 0.61541(5) 0.0330(4) Uani 1 1 d . . .
N1 N 0.18225(18) 0.0324(2) 0.40920(6) 0.0315(5) Uani 1 1 d . . .
H11 H 0.2009 0.1227 0.4084 0.038 Uiso 1 1 calc R . .
N2 N 0.31518(18) -0.0726(2) 0.60789(6) 0.0311(5) Uani 1 1 d . . .
H12 H 0.3263 -0.1453 0.5921 0.037 Uiso 1 1 calc R . .
C1 C 0.1110(2) -0.0288(2) 0.37534(7) 0.0297(5) Uani 1 1 d . . .
C2 C 0.0028(2) -0.0967(3) 0.37990(7) 0.0326(6) Uani 1 1 d . . .
C3 C -0.0641(2) -0.1642(3) 0.34791(7) 0.0347(6) Uani 1 1 d . . .
H1 H -0.1348 -0.2113 0.3523 0.042 Uiso 1 1 calc R . .
C4 C -0.0233(2) -0.1600(3) 0.30880(8) 0.0353(6) Uani 1 1 d . . .
H2 H -0.0665 -0.2068 0.2868 0.042 Uiso 1 1 calc R . .
C5 C 0.0805(2) -0.0874(3) 0.30206(7) 0.0346(6) Uani 1 1 d . . .
H3 H 0.1055 -0.0807 0.2756 0.041 Uiso 1 1 calc R . .
C6 C 0.1458(2) -0.0254(3) 0.33549(7) 0.0314(5) Uani 1 1 d . . .
C7 C 0.2220(2) -0.0472(3) 0.44286(7) 0.0316(6) Uani 1 1 d . . .
C8 C 0.2974(2) 0.0324(2) 0.47584(7) 0.0295(5) Uani 1 1 d . . .
C9 C 0.3816(2) 0.1343(3) 0.46583(7) 0.0323(6) Uani 1 1 d . . .
H4 H 0.3909 0.1543 0.4382 0.039 Uiso 1 1 calc R . .
C10 C 0.4514(2) 0.2059(3) 0.49707(7) 0.0343(6) Uani 1 1 d . . .
H5 H 0.5099 0.2706 0.4904 0.041 Uiso 1 1 calc R . .
C11 C 0.4338(2) 0.1808(3) 0.53808(7) 0.0326(6) Uani 1 1 d . . .
H6 H 0.4781 0.2324 0.5589 0.039 Uiso 1 1 calc R . .
C12 C 0.3502(2) 0.0786(2) 0.54855(7) 0.0290(5) Uani 1 1 d . . .
C13 C 0.2838(2) 0.0020(2) 0.51739(7) 0.0298(5) Uani 1 1 d . . .
H7 H 0.2306 -0.0692 0.5242 0.036 Uiso 1 1 calc R . .
C14 C 0.3294(2) 0.0639(3) 0.59323(7) 0.0298(5) Uani 1 1 d . . .
C15 C 0.2826(2) -0.0985(2) 0.64837(7) 0.0298(5) Uani 1 1 d . . .
C16 C 0.1828(2) -0.1810(3) 0.65434(7) 0.0321(6) Uani 1 1 d . . .
C17 C 0.1450(2) -0.2096(3) 0.69269(8) 0.0370(6) Uani 1 1 d . . .
H8 H 0.0774 -0.2656 0.6952 0.044 Uiso 1 1 calc R . .
C18 C 0.2098(2) -0.1531(3) 0.72733(8) 0.0378(6) Uani 1 1 d . . .
H9 H 0.1853 -0.1703 0.7535 0.045 Uiso 1 1 calc R . .
C19 C 0.3114(2) -0.0707(3) 0.72340(7) 0.0358(6) Uani 1 1 d . . .
H10 H 0.3550 -0.0321 0.7467 0.043 Uiso 1 1 calc R . .
C20 C 0.3460(2) -0.0474(3) 0.68423(7) 0.0320(5) Uani 1 1 d . . .

loop_
_atom_site_aniso_label
_atom_site_aniso_U_11
_atom_site_aniso_U_22
_atom_site_aniso_U_33
_atom_site_aniso_U_23
_atom_site_aniso_U_13
_atom_site_aniso_U_12
F1 0.0393(9) 0.0450(9) 0.0350(8) 0.0009(6) 0.0096(6) -0.0039(7)
F2 0.0371(8) 0.0415(8) 0.0363(8) 0.0002(6) 0.0070(6) -0.0085(7)
F3 0.0404(9) 0.0448(9) 0.0397(8) -0.0026(7) -0.0004(7) -0.0103(7)
F4 0.0371(9) 0.0421(8) 0.0428(8) 0.0022(6) -0.0010(6) -0.0104(7)
O1 0.0430(11) 0.0263(9) 0.0332(9) 0.0009(7) 0.0018(7) -0.0007(8)
O2 0.0364(10) 0.0300(9) 0.0332(9) -0.0020(7) 0.0058(7) -0.0007(8)
N1 0.0369(12) 0.0282(10) 0.0293(10) 0.0018(8) 0.0019(9) -0.0045(9)
N2 0.0366(12) 0.0288(10) 0.0285(10) -0.0021(8) 0.0058(9) -0.0016(9)
C1 0.0314(13) 0.0274(12) 0.0299(12) 0.0008(9) 0.0006(10) 0.0011(11)
C2 0.0364(14) 0.0316(13) 0.0305(12) 0.0035(10) 0.0067(10) 0.0034(11)
C3 0.0291(14) 0.0326(13) 0.0420(14) 0.0020(11) 0.0014(11) -0.0003(11)
C4 0.0346(14) 0.0331(13) 0.0367(13) -0.0005(10) -0.0043(11) 0.0013(11)
C5 0.0385(15) 0.0352(14) 0.0299(13) 0.0008(10) 0.0028(11) 0.0030(12)
C6 0.0294(13) 0.0296(13) 0.0354(13) 0.0010(10) 0.0038(10) -0.0009(11)
C7 0.0330(14) 0.0339(14) 0.0287(12) -0.0004(10) 0.0071(10) 0.0043(11)
C8 0.0298(13) 0.0262(12) 0.0326(12) 0.0007(9) 0.0031(10) 0.0065(10)
C9 0.0313(14) 0.0351(13) 0.0311(12) 0.0030(10) 0.0065(10) 0.0017(11)
C10 0.0302(14) 0.0343(14) 0.0386(14) 0.0008(10) 0.0043(11) -0.0040(11)
C11 0.0320(14) 0.0324(13) 0.0330(13) -0.0010(10) 0.0010(10) -0.0003(11)
C12 0.0268(13) 0.0280(12) 0.0322(12) -0.0001(9) 0.0032(10) 0.0029(10)
C13 0.0291(13) 0.0271(12) 0.0338(13) 0.0014(10) 0.0059(10) 0.0026(10)
C14 0.0252(13) 0.0314(13) 0.0326(12) 0.0017(10) 0.0014(10) -0.0002(10)
C15 0.0320(14) 0.0249(12) 0.0326(13) 0.0010(9) 0.0032(10) 0.0010(10)
C16 0.0331(14) 0.0292(13) 0.0332(13) 0.0004(10) -0.0012(10) -0.0005(11)
C17 0.0332(14) 0.0330(13) 0.0458(15) 0.0031(11) 0.0088(12) -0.0010(11)
C18 0.0473(17) 0.0332(13) 0.0342(13) 0.0033(11) 0.0107(12) 0.0048(12)
C19 0.0433(16) 0.0313(13) 0.0324(13) -0.0025(10) 0.0013(11) 0.0010(12)
C20 0.0308(13) 0.0279(12) 0.0374(13) 0.0006(10) 0.0035(10) -0.0022(11)

loop_
_atom_type_symbol
_atom_type_description
_atom_type_scat_dispersion_real
_atom_type_scat_dispersion_imag
_atom_type_scat_source
C C 0.0033 0.0016 'International Tables Vol C Tables 4.2.6.8 and 6.1.1.4'
H H 0.0000 0.0000 'International Tables Vol C Tables 4.2.6.8 and 6.1.1.4'
N N 0.0061 0.0033 'International Tables Vol C Tables 4.2.6.8 and 6.1.1.4'
O O 0.0106 0.0060 'International Tables Vol C Tables 4.2.6.8 and 6.1.1.4'
F F 0.0171 0.0103 'International Tables Vol C Tables 4.2.6.8 and 6.1.1.4'

loop_
_geom_angle_atom_site_label_1
_geom_angle_atom_site_label_2
_geom_angle_atom_site_label_3
_geom_angle
_geom_angle_site_symmetry_1
_geom_angle_site_symmetry_3
_geom_angle_publ_flag
C7 N1 C1 121.8(2) . . ?
C7 N1 H11 119.1 . . ?
C1 N1 H11 119.1 . . ?
C14 N2 C15 121.95(19) . . ?
C14 N2 H12 119.0 . . ?
C15 N2 H12 119.0 . . ?
C6 C1 C2 116.0(2) . . ?
C6 C1 N1 121.6(2) . . ?
C2 C1 N1 122.4(2) . . ?
F1 C2 C3 119.1(2) . . ?
F1 C2 C1 117.6(2) . . ?
C3 C2 C1 123.2(2) . . ?
C2 C3 C4 118.1(2) . . ?
C2 C3 H1 121.0 . . ?
C4 C3 H1 121.0 . . ?
C5 C4 C3 121.1(2) . . ?
C5 C4 H2 119.5 . . ?
C3 C4 H2 119.5 . . ?
C6 C5 C4 118.3(2) . . ?
C6 C5 H3 120.9 . . ?
C4 C5 H3 120.9 . . ?
F2 C6 C5 119.1(2) . . ?
F2 C6 C1 117.7(2) . . ?
C5 C6 C1 123.2(2) . . ?
O1 C7 N1 122.9(2) . . ?
O1 C7 C8 121.6(2) . . ?
N1 C7 C8 115.5(2) . . ?
C9 C8 C13 119.9(2) . . ?
C9 C8 C7 121.2(2) . . ?
C13 C8 C7 118.9(2) . . ?
C10 C9 C8 120.1(2) . . ?
C10 C9 H4 120.0 . . ?
C8 C9 H4 120.0 . . ?
C11 C10 C9 119.9(2) . . ?
C11 C10 H5 120.0 . . ?
C9 C10 H5 120.0 . . ?
C10 C11 C12 120.6(2) . . ?
C10 C11 H6 119.7 . . ?
C12 C11 H6 119.7 . . ?
C13 C12 C11 119.7(2) . . ?
C13 C12 C14 122.3(2) . . ?
C11 C12 C14 117.9(2) . . ?
C12 C13 C8 119.8(2) . . ?
C12 C13 H7 120.1 . . ?
C8 C13 H7 120.1 . . ?
O2 C14 N2 122.2(2) . . ?
O2 C14 C12 120.6(2) . . ?
N2 C14 C12 117.2(2) . . ?
C16 C15 C20 115.4(2) . . ?
C16 C15 N2 120.5(2) . . ?
C20 C15 N2 124.1(2) . . ?
F3 C16 C17 119.1(2) . . ?
F3 C16 C15 117.1(2) . . ?
C17 C16 C15 123.8(2) . . ?
C16 C17 C18 118.4(2) . . ?
C16 C17 H8 120.8 . . ?
C18 C17 H8 120.8 . . ?
C17 C18 C19 120.5(2) . . ?
C17 C18 H9 119.7 . . ?
C19 C18 H9 119.7 . . ?
C20 C19 C18 118.5(2) . . ?
C20 C19 H10 120.7 . . ?
C18 C19 H10 120.7 . . ?
F4 C20 C19 118.2(2) . . ?
F4 C20 C15 118.5(2) . . ?
C19 C20 C15 123.3(2) . . ?

loop_
_geom_bond_atom_site_label_1
_geom_bond_atom_site_label_2
_geom_bond_distance
_geom_bond_site_symmetry_2
_geom_bond_publ_flag
F1 C2 1.357(3) . ?
F2 C6 1.362(3) . ?
F3 C16 1.353(3) . ?
F4 C20 1.355(3) . ?
O1 C7 1.232(3) . ?
O2 C14 1.239(3) . ?
N1 C7 1.354(3) . ?
N1 C1 1.413(3) . ?
N1 H11 0.8600 . ?
N2 C14 1.360(3) . ?
N2 C15 1.415(3) . ?
N2 H12 0.8600 . ?
C1 C6 1.385(3) . ?
C1 C2 1.390(3) . ?
C2 C3 1.370(3) . ?
C3 C4 1.389(3) . ?
C3 H1 0.9300 . ?
C4 C5 1.382(4) . ?
C4 H2 0.9300 . ?
C5 C6 1.373(3) . ?
C5 H3 0.9300 . ?
C7 C8 1.492(3) . ?
C8 C9 1.395(3) . ?
C8 C13 1.397(3) . ?
C9 C10 1.387(3) . ?
C9 H4 0.9300 . ?
C10 C11 1.381(3) . ?
C10 H5 0.9300 . ?
C11 C12 1.397(3) . ?
C11 H6 0.9300 . ?
C12 C13 1.390(3) . ?
C12 C14 1.494(3) . ?
C13 H7 0.9300 . ?
C15 C16 1.386(3) . ?
C15 C20 1.386(3) . ?
C16 C17 1.376(3) . ?
C17 C18 1.381(4) . ?
C17 H8 0.9300 . ?
C18 C19 1.388(4) . ?
C18 H9 0.9300 . ?
C19 C20 1.379(3) . ?
C19 H10 0.9300 . ?

loop_
_cod_related_entry_id
_cod_related_entry_database
_cod_related_entry_code
1 ChemSpider 17273969
